data_7132605
loop_
_publ_author_name
'Liang, Qianqian'
'Cai, Yan'
'Jiang, Wenjun'
'Pang, Mengdi'
'Fan, Liming'
'Zhang, Guoying'

_publ_section_title
;
 Palladium-catalyzed allylation and carbonylation: access to
 allylhydrazones and allyl acylhydrazones.
;
_journal_issue 12
_journal_name_full 'Chemical communications (Cambridge, England)'
_journal_page_first 1638
_journal_page_last 1641
_journal_paper_doi 10.1039/d3cc05531k
_journal_volume 60
_journal_year 2024
_chemical_formula_sum 'C22 H19 F N2'
_chemical_formula_weight 330.39
_space_group_IT_number 14
_space_group_name_Hall '-P 2ybc'
_space_group_name_H-M_alt 'P 1 21/c 1'
_symmetry_cell_setting monoclinic
_symmetry_space_group_name_H-M 'P 1 21/c 1'
_atom_sites_solution_hydrogens geom
_atom_sites_solution_primary direct
_atom_sites_solution_secondary difmap
_audit_creation_method SHELXL-97
_audit_update_record
;
2023-03-20 deposited with the CCDC.	2024-01-10 downloaded from the CCDC.
;
_cell_angle_alpha 90.00
_cell_angle_beta 106.374(4)
_cell_angle_gamma 90.00
_cell_formula_units_Z 4
_cell_length_a 10.4540(9)
_cell_length_b 20.0412(18)
_cell_length_c 9.0834(8)
_cell_measurement_reflns_used 1634
_cell_measurement_temperature 298(2)
_cell_measurement_theta_max 25.558
_cell_measurement_theta_min 2.819
_cell_volume 1825.9(3)
_computing_cell_refinement 'Bruker SMART'
_computing_data_collection 'Bruker SMART'
_computing_data_reduction 'Bruker SHELXTL'
_computing_molecular_graphics 'Bruker SHELXTL'
_computing_publication_material 'Bruker SHELXTL'
_computing_structure_refinement 'SHELXL-97 (Sheldrick, 1997)'
_computing_structure_solution 'SHELXS-97 (Sheldrick, 1990)'
_diffrn_ambient_temperature 298(2)
_diffrn_measured_fraction_theta_full 0.989
_diffrn_measured_fraction_theta_max 0.989
_diffrn_measurement_device_type 'CCD area detector'
_diffrn_measurement_method 'phi and omega scans'
_diffrn_radiation_monochromator graphite
_diffrn_radiation_source 'fine-focus sealed tube'
_diffrn_radiation_type MoK\a
_diffrn_radiation_wavelength 0.71073
_diffrn_reflns_av_R_equivalents 0.0617
_diffrn_reflns_av_sigmaI/netI 0.0636
_diffrn_reflns_limit_h_max 12
_diffrn_reflns_limit_h_min -8
_diffrn_reflns_limit_k_max 23
_diffrn_reflns_limit_k_min -21
_diffrn_reflns_limit_l_max 10
_diffrn_reflns_limit_l_min -10
_diffrn_reflns_number 9030
_diffrn_reflns_theta_full 25.02
_diffrn_reflns_theta_max 25.02
_diffrn_reflns_theta_min 2.03
_exptl_absorpt_coefficient_mu 0.078
_exptl_absorpt_correction_T_max 0.9892
_exptl_absorpt_correction_T_min 0.9793
_exptl_absorpt_correction_type multi-scan
_exptl_absorpt_process_details sadabs
_exptl_crystal_colour colourless
_exptl_crystal_density_diffrn 1.202
_exptl_crystal_density_method 'not measured'
_exptl_crystal_description block
_exptl_crystal_F_000 696
_exptl_crystal_size_max 0.27
_exptl_crystal_size_mid 0.20
_exptl_crystal_size_min 0.14
_refine_diff_density_max 0.448
_refine_diff_density_min -0.192
_refine_diff_density_rms 0.045
_refine_ls_extinction_method none
_refine_ls_goodness_of_fit_ref 1.080
_refine_ls_hydrogen_treatment mixed
_refine_ls_matrix_type full
_refine_ls_number_parameters 226
_refine_ls_number_reflns 3187
_refine_ls_number_restraints 0
_refine_ls_restrained_S_all 1.080
_refine_ls_R_factor_all 0.1708
_refine_ls_R_factor_gt 0.0764
_refine_ls_shift/su_max 0.000
_refine_ls_shift/su_mean 0.000
_refine_ls_structure_factor_coef Fsqd
_refine_ls_weighting_details 'calc w=1/[\s^2^(Fo^2^)+(0.0946P)^2^+0.0000P] where P=(Fo^2^+2Fc^2^)/3'
_refine_ls_weighting_scheme calc
_refine_ls_wR_factor_gt 0.1914
_refine_ls_wR_factor_ref 0.2275
_reflns_number_gt 1313
_reflns_number_total 3187
_reflns_threshold_expression >2sigma(I)
_cod_data_source_file d3cc05531k2.cif
_cod_data_source_block 230101b
_cod_depositor_comments
;
The following automatic conversions were performed:

data item '_symmetry_cell_setting' value 'Monoclinic' was changed to
'monoclinic' in accordance with the
/home/data/users/saulius/crontab/automatic-downloads/rss-feeds/RSC/lib/dictionaries/cif_core.dic
dictionary named 'cif_core.dic' version 2.4.2 last updated on
2011-04-26.

Automatic conversion script
Id: cif_fix_values 8170 2020-07-09 18:12:32Z antanas 

 Adding full bibliography for 7132604--7132610.cif.
;
_cod_original_sg_symbol_H-M P2(1)/c
_cod_database_code 7132605

loop_
_symmetry_equiv_pos_as_xyz
'x, y, z'
'-x, y+1/2, -z+1/2'
'-x, -y, -z'
'x, -y-1/2, z-1/2'

loop_
_atom_site_label
_atom_site_type_symbol
_atom_site_fract_x
_atom_site_fract_y
_atom_site_fract_z
_atom_site_U_iso_or_equiv
_atom_site_adp_type
_atom_site_occupancy
_atom_site_symmetry_multiplicity
_atom_site_calc_flag
_atom_site_refinement_flags
_atom_site_disorder_assembly
_atom_site_disorder_group
F1 F 0.9247(3) 0.45430(14) 0.2768(4) 0.1667(14) Uani 1 1 d . . .
N1 N 0.3003(4) 0.16366(15) 0.1163(4) 0.0879(10) Uani 1 1 d . . .
N2 N 0.3790(4) 0.11089(14) 0.1748(3) 0.0792(9) Uani 1 1 d . . .
C1 C 0.3163(4) 0.20016(19) -0.0190(5) 0.1041(14) Uani 1 1 d . . .
H1A H 0.2318 0.2211 -0.0703 0.125 Uiso 1 1 calc R . .
H1B H 0.3353 0.1679 -0.0896 0.125 Uiso 1 1 calc R . .
C2 C 0.4243(4) 0.2536(2) 0.0124(5) 0.1000(13) Uani 1 1 d . . .
H2 H 0.4225 0.2825 -0.0683 0.120 Uiso 1 1 calc R . .
C3 C 0.5183(4) 0.26345(19) 0.1384(5) 0.0992(14) Uani 1 1 d . . .
H3 H 0.5175 0.2353 0.2195 0.119 Uiso 1 1 calc R . .
C4 C 0.6272(4) 0.31383(17) 0.1704(4) 0.0783(11) Uani 1 1 d . . .
C5 C 0.6467(4) 0.3560(2) 0.0597(5) 0.0924(12) Uani 1 1 d . . .
H5 H 0.5916 0.3524 -0.0401 0.111 Uiso 1 1 calc R . .
C6 C 0.7454(5) 0.4032(2) 0.0929(6) 0.0992(13) Uani 1 1 d . . .
H6 H 0.7572 0.4317 0.0169 0.119 Uiso 1 1 calc R . .
C7 C 0.8251(4) 0.4076(2) 0.2377(7) 0.1008(14) Uani 1 1 d . . .
C8 C 0.8137(4) 0.3667(2) 0.3543(6) 0.0964(13) Uani 1 1 d . . .
H8 H 0.8703 0.3706 0.4533 0.116 Uiso 1 1 calc R . .
C9 C 0.7126(4) 0.31911(18) 0.3165(5) 0.0863(12) Uani 1 1 d . . .
H9 H 0.7025 0.2900 0.3921 0.104 Uiso 1 1 calc R . .
C10 C 0.1850(5) 0.17065(19) 0.1688(5) 0.0865(13) Uani 1 1 d . . .
C11 C 0.1441(5) 0.1213(2) 0.2506(5) 0.0984(14) Uani 1 1 d . . .
H11 H 0.1938 0.0822 0.2728 0.118 Uiso 1 1 calc R . .
C12 C 0.0321(5) 0.1278(2) 0.3005(6) 0.1147(15) Uani 1 1 d . . .
H12 H 0.0069 0.0931 0.3544 0.138 Uiso 1 1 calc R . .
C13 C -0.0440(5) 0.1862(3) 0.2708(6) 0.1283(18) Uani 1 1 d . . .
H13 H -0.1192 0.1914 0.3052 0.154 Uiso 1 1 calc R . .
C14 C -0.0044(6) 0.2347(3) 0.1905(7) 0.124(2) Uani 1 1 d . . .
H14 H -0.0552 0.2734 0.1682 0.149 Uiso 1 1 calc R . .
C15 C 0.1094(6) 0.2295(2) 0.1390(5) 0.1122(16) Uani 1 1 d . . .
H15 H 0.1345 0.2645 0.0859 0.135 Uiso 1 1 calc R . .
C16 C 0.4778(4) 0.09727(19) 0.1216(4) 0.0791(11) Uani 1 1 d . . .
H16 H 0.4939 0.1228 0.0432 0.095 Uiso 1 1 calc R . .
C17 C 0.5648(4) 0.04069(19) 0.1870(4) 0.0795(11) Uani 1 1 d . . .
C18 C 0.6789(5) 0.0312(3) 0.1415(5) 0.1029(13) Uani 1 1 d . . .
H18 H 0.6970 0.0592 0.0680 0.123 Uiso 1 1 calc R . .
C19 C 0.7656(5) -0.0193(3) 0.2045(7) 0.1246(17) Uani 1 1 d . . .
H19 H 0.8428 -0.0247 0.1740 0.150 Uiso 1 1 calc R . .
C20 C 0.7417(6) -0.0612(3) 0.3092(7) 0.1153(17) Uani 1 1 d . . .
H20 H 0.8020 -0.0949 0.3516 0.138 Uiso 1 1 calc R . .
C21 C 0.6268(5) -0.0535(2) 0.3530(5) 0.1035(14) Uani 1 1 d . . .
H21 H 0.6084 -0.0826 0.4241 0.124 Uiso 1 1 calc R . .
C22 C 0.5393(4) -0.0030(2) 0.2920(5) 0.0879(12) Uani 1 1 d . . .
H22 H 0.4618 0.0018 0.3220 0.105 Uiso 1 1 calc R . .

loop_
_atom_site_aniso_label
_atom_site_aniso_U_11
_atom_site_aniso_U_22
_atom_site_aniso_U_33
_atom_site_aniso_U_23
_atom_site_aniso_U_13
_atom_site_aniso_U_12
F1 0.1036(19) 0.125(2) 0.258(4) 0.027(2) 0.029(2) -0.0260(17)
N1 0.098(3) 0.075(2) 0.083(2) 0.0125(17) 0.013(2) 0.0002(19)
N2 0.093(2) 0.0640(19) 0.071(2) 0.0053(14) 0.0070(19) -0.0011(17)
C1 0.122(4) 0.087(3) 0.094(3) 0.013(2) 0.016(3) 0.005(3)
C2 0.131(4) 0.085(3) 0.082(3) 0.008(2) 0.028(3) -0.004(3)
C3 0.132(4) 0.086(3) 0.074(3) 0.002(2) 0.019(3) -0.012(3)
C4 0.103(3) 0.061(2) 0.072(2) 0.0012(19) 0.028(2) 0.003(2)
C5 0.106(3) 0.085(3) 0.090(3) 0.010(2) 0.033(2) 0.009(3)
C6 0.094(3) 0.090(3) 0.119(4) 0.033(3) 0.037(3) 0.017(3)
C7 0.073(3) 0.073(3) 0.161(5) 0.010(3) 0.040(3) 0.001(2)
C8 0.083(3) 0.083(3) 0.113(3) -0.010(3) 0.012(3) 0.010(2)
C9 0.105(3) 0.076(2) 0.081(3) 0.001(2) 0.031(2) 0.003(2)
C10 0.096(3) 0.061(2) 0.082(3) -0.006(2) -0.008(3) 0.002(2)
C11 0.088(3) 0.082(3) 0.110(3) -0.002(2) 0.003(3) 0.009(2)
C12 0.104(4) 0.109(4) 0.119(4) 0.000(3) 0.011(3) 0.003(3)
C13 0.129(4) 0.127(4) 0.120(4) -0.015(4) 0.021(3) 0.020(4)
C14 0.127(5) 0.101(4) 0.122(4) -0.019(3) -0.002(4) 0.037(4)
C15 0.133(4) 0.079(3) 0.103(3) -0.008(2) -0.002(3) 0.011(3)
C16 0.092(3) 0.079(2) 0.065(2) -0.003(2) 0.022(2) -0.025(2)
C17 0.078(3) 0.080(3) 0.078(3) -0.014(2) 0.018(2) -0.013(2)
C18 0.092(3) 0.120(4) 0.105(3) -0.007(3) 0.042(3) -0.019(3)
C19 0.083(4) 0.142(5) 0.150(5) -0.030(4) 0.034(4) -0.007(4)
C20 0.093(4) 0.093(3) 0.143(5) -0.027(3) 0.005(3) 0.004(3)
C21 0.102(3) 0.075(3) 0.127(4) -0.008(2) 0.021(3) -0.007(3)
C22 0.085(3) 0.078(3) 0.101(3) -0.004(2) 0.027(2) -0.013(2)

loop_
_atom_type_symbol
_atom_type_description
_atom_type_scat_dispersion_real
_atom_type_scat_dispersion_imag
_atom_type_scat_source
C C 0.0033 0.0016 'International Tables Vol C Tables 4.2.6.8 and 6.1.1.4'
H H 0.0000 0.0000 'International Tables Vol C Tables 4.2.6.8 and 6.1.1.4'
N N 0.0061 0.0033 'International Tables Vol C Tables 4.2.6.8 and 6.1.1.4'
F F 0.0171 0.0103 'International Tables Vol C Tables 4.2.6.8 and 6.1.1.4'

loop_
_geom_angle_atom_site_label_1
_geom_angle_atom_site_label_2
_geom_angle_atom_site_label_3
_geom_angle
_geom_angle_site_symmetry_1
_geom_angle_site_symmetry_3
_geom_angle_publ_flag
N2 N1 C10 115.1(3) . . ?
N2 N1 C1 120.9(4) . . ?
C10 N1 C1 122.3(3) . . ?
C16 N2 N1 118.8(4) . . ?
N1 C1 C2 116.3(3) . . ?
N1 C1 H1A 108.2 . . ?
C2 C1 H1A 108.2 . . ?
N1 C1 H1B 108.2 . . ?
C2 C1 H1B 108.2 . . ?
H1A C1 H1B 107.4 . . ?
C3 C2 C1 127.6(4) . . ?
C3 C2 H2 116.2 . . ?
C1 C2 H2 116.2 . . ?
C2 C3 C4 128.6(4) . . ?
C2 C3 H3 115.7 . . ?
C4 C3 H3 115.7 . . ?
C5 C4 C9 117.9(4) . . ?
C5 C4 C3 122.6(4) . . ?
C9 C4 C3 119.5(4) . . ?
C6 C5 C4 121.5(4) . . ?
C6 C5 H5 119.2 . . ?
C4 C5 H5 119.2 . . ?
C7 C6 C5 118.7(4) . . ?
C7 C6 H6 120.7 . . ?
C5 C6 H6 120.7 . . ?
C6 C7 C8 123.5(4) . . ?
C6 C7 F1 120.8(5) . . ?
C8 C7 F1 115.7(5) . . ?
C7 C8 C9 116.3(4) . . ?
C7 C8 H8 121.8 . . ?
C9 C8 H8 121.8 . . ?
C4 C9 C8 122.0(4) . . ?
C4 C9 H9 119.0 . . ?
C8 C9 H9 119.0 . . ?
C11 C10 C15 117.7(5) . . ?
C11 C10 N1 122.1(4) . . ?
C15 C10 N1 120.2(5) . . ?
C12 C11 C10 122.2(4) . . ?
C12 C11 H11 118.9 . . ?
C10 C11 H11 118.9 . . ?
C11 C12 C13 120.4(5) . . ?
C11 C12 H12 119.8 . . ?
C13 C12 H12 119.8 . . ?
C14 C13 C12 117.6(6) . . ?
C14 C13 H13 121.2 . . ?
C12 C13 H13 121.2 . . ?
C13 C14 C15 123.2(5) . . ?
C13 C14 H14 118.4 . . ?
C15 C14 H14 118.4 . . ?
C14 C15 C10 118.9(5) . . ?
C14 C15 H15 120.5 . . ?
C10 C15 H15 120.5 . . ?
N2 C16 C17 118.8(4) . . ?
N2 C16 H16 120.6 . . ?
C17 C16 H16 120.6 . . ?
C22 C17 C18 118.2(4) . . ?
C22 C17 C16 123.5(4) . . ?
C18 C17 C16 118.2(4) . . ?
C19 C18 C17 120.0(5) . . ?
C19 C18 H18 120.0 . . ?
C17 C18 H18 120.0 . . ?
C20 C19 C18 121.6(5) . . ?
C20 C19 H19 119.2 . . ?
C18 C19 H19 119.2 . . ?
C19 C20 C21 119.1(5) . . ?
C19 C20 H20 120.5 . . ?
C21 C20 H20 120.5 . . ?
C22 C21 C20 120.2(5) . . ?
C22 C21 H21 119.9 . . ?
C20 C21 H21 119.9 . . ?
C21 C22 C17 120.8(4) . . ?
C21 C22 H22 119.6 . . ?
C17 C22 H22 119.6 . . ?

loop_
_geom_bond_atom_site_label_1
_geom_bond_atom_site_label_2
_geom_bond_distance
_geom_bond_site_symmetry_2
_geom_bond_publ_flag
F1 C7 1.371(4) . ?
N1 N2 1.353(4) . ?
N1 C10 1.422(5) . ?
N1 C1 1.480(5) . ?
N2 C16 1.286(4) . ?
C1 C2 1.523(5) . ?
C1 H1A 0.9700 . ?
C1 H1B 0.9700 . ?
C2 C3 1.297(5) . ?
C2 H2 0.9300 . ?
C3 C4 1.488(5) . ?
C3 H3 0.9300 . ?
C4 C5 1.372(5) . ?
C4 C9 1.379(5) . ?
C5 C6 1.370(6) . ?
C5 H5 0.9300 . ?
C6 C7 1.347(6) . ?
C6 H6 0.9300 . ?
C7 C8 1.370(6) . ?
C8 C9 1.393(5) . ?
C8 H8 0.9300 . ?
C9 H9 0.9300 . ?
C10 C11 1.376(6) . ?
C10 C15 1.403(5) . ?
C11 C12 1.376(6) . ?
C11 H11 0.9300 . ?
C12 C13 1.399(6) . ?
C12 H12 0.9300 . ?
C13 C14 1.348(7) . ?
C13 H13 0.9300 . ?
C14 C15 1.400(7) . ?
C14 H14 0.9300 . ?
C15 H15 0.9300 . ?
C16 C17 1.470(5) . ?
C16 H16 0.9300 . ?
C17 C22 1.375(5) . ?
C17 C18 1.382(5) . ?
C18 C19 1.372(6) . ?
C18 H18 0.9300 . ?
C19 C20 1.344(7) . ?
C19 H19 0.9300 . ?
C20 C21 1.376(7) . ?
C20 H20 0.9300 . ?
C21 C22 1.372(5) . ?
C21 H21 0.9300 . ?
C22 H22 0.9300 . ?

loop_
_geom_torsion_atom_site_label_1
_geom_torsion_atom_site_label_2
_geom_torsion_atom_site_label_3
_geom_torsion_atom_site_label_4
_geom_torsion
_geom_torsion_site_symmetry_1
_geom_torsion_site_symmetry_2
_geom_torsion_site_symmetry_3
_geom_torsion_site_symmetry_4
_geom_torsion_publ_flag
C10 N1 N2 C16 173.1(3) . . . . ?
C1 N1 N2 C16 7.6(5) . . . . ?
N2 N1 C1 C2 -83.4(4) . . . . ?
C10 N1 C1 C2 112.1(4) . . . . ?
N1 C1 C2 C3 12.6(6) . . . . ?
C1 C2 C3 C4 177.9(4) . . . . ?
C2 C3 C4 C5 -4.3(7) . . . . ?
C2 C3 C4 C9 175.6(4) . . . . ?
C9 C4 C5 C6 -1.7(6) . . . . ?
C3 C4 C5 C6 178.2(3) . . . . ?
C4 C5 C6 C7 0.4(6) . . . . ?
C5 C6 C7 C8 0.6(6) . . . . ?
C5 C6 C7 F1 -179.6(3) . . . . ?
C6 C7 C8 C9 -0.3(6) . . . . ?
F1 C7 C8 C9 179.8(3) . . . . ?
C5 C4 C9 C8 2.0(6) . . . . ?
C3 C4 C9 C8 -177.9(3) . . . . ?
C7 C8 C9 C4 -1.0(5) . . . . ?
N2 N1 C10 C11 -11.1(5) . . . . ?
C1 N1 C10 C11 154.3(4) . . . . ?
N2 N1 C10 C15 168.3(3) . . . . ?
C1 N1 C10 C15 -26.3(5) . . . . ?
C15 C10 C11 C12 1.0(6) . . . . ?
N1 C10 C11 C12 -179.6(3) . . . . ?
C10 C11 C12 C13 -0.8(6) . . . . ?
C11 C12 C13 C14 0.9(7) . . . . ?
C12 C13 C14 C15 -1.2(7) . . . . ?
C13 C14 C15 C10 1.5(7) . . . . ?
C11 C10 C15 C14 -1.3(6) . . . . ?
N1 C10 C15 C14 179.3(4) . . . . ?
N1 N2 C16 C17 178.9(3) . . . . ?
N2 C16 C17 C22 6.7(5) . . . . ?
N2 C16 C17 C18 -172.8(3) . . . . ?
C22 C17 C18 C19 -2.2(6) . . . . ?
C16 C17 C18 C19 177.3(4) . . . . ?
C17 C18 C19 C20 1.0(7) . . . . ?
C18 C19 C20 C21 0.7(7) . . . . ?
C19 C20 C21 C22 -1.1(6) . . . . ?
C20 C21 C22 C17 -0.2(6) . . . . ?
C18 C17 C22 C21 1.8(5) . . . . ?
C16 C17 C22 C21 -177.7(3) . . . . ?
